data_4022012
loop_
_publ_author_name
'Silvestre Buscemi'
'Andrea Pace'
'Antonio Palumbo Piccionello'
'Ivana Pibiri'
'Nicol\'o Vivona'
'Gianluca Giorgi'
'Andrea Mazzanti'
'Domenico Spinelli'

_publ_contact_author_address
;     Dipartimento di Chimica Organica "E. Patern\`o"
    Universit\`a degli Studi di Palermo, 
    Viale delle Scienze - Parco d'Orleans II
      I-90128 Palermo
      Italy 
;
_publ_contact_author_email sbuscemi@unipa.it
_publ_contact_author_name 'Silvestre Buscemi'
_publ_section_title
;
 Five-to-Six Membered Ring-Rearrangements in the Reaction of
 5-Perfluoroalkyl-1,2,4-oxadiazoles with Hydrazine and Methylhydrazine
;
_journal_name_full 'Journal of Organic Chemistry'
_journal_page_first 8106
_journal_page_last 8113
_journal_paper_doi 10.1021/jo061251e
_journal_volume 71
_journal_year 2006
_chemical_formula_moiety 'C11 H4 F15 N4 O2, C2 H6 O'
_chemical_formula_sum 'C13 H10 F15 N4 O3'
_chemical_formula_weight 555.26
_chemical_name_systematic
;
1-N-methyl-5-hydroxylamino-3-pentadecafluoroheptyl-1,2,4-triazin-6-one
;
_space_group_IT_number 14
_symmetry_cell_setting monoclinic
_symmetry_space_group_name_Hall '-P 2yn'
_symmetry_space_group_name_H-M 'P 1 21/n 1'
_atom_sites_solution_hydrogens geom
_atom_sites_solution_primary direct
_atom_sites_solution_secondary difmap
_audit_creation_method SHELXL-97
_cell_angle_alpha 90.00
_cell_angle_beta 102.160(10)
_cell_angle_gamma 90.00
_cell_formula_units_Z 4
_cell_length_a 5.267(2)
_cell_length_b 40.867(8)
_cell_length_c 9.623(2)
_cell_measurement_reflns_used 42
_cell_measurement_temperature 293(2)
_cell_measurement_theta_max 13.5
_cell_measurement_theta_min 3.0
_cell_volume 2024.8(10)
_computing_cell_refinement 'Bruker XSCANS'
_computing_data_collection 'Bruker XSCANS'
_computing_data_reduction 'Bruker SHELXTL'
_computing_molecular_graphics 'Ortep-3 for Windows (Farrugia, 1997)'
_computing_publication_material 'WinGX publication routines (Farrugia, 1999)'
_computing_structure_refinement 'SHELXL-97 (Sheldrick, 1997)'
_computing_structure_solution 'Bruker SHELXTL'
_diffrn_ambient_temperature 293(2)
_diffrn_measured_fraction_theta_full 0.808
_diffrn_measured_fraction_theta_max 0.808
_diffrn_measurement_device_type 'Bruker P4'
_diffrn_measurement_method '\w scans'
_diffrn_radiation_monochromator graphite
_diffrn_radiation_source 'fine-focus sealed tube'
_diffrn_radiation_type MoK\a
_diffrn_radiation_wavelength 0.71073
_diffrn_reflns_av_R_equivalents 0.1180
_diffrn_reflns_av_sigmaI/netI 0.2493
_diffrn_reflns_limit_h_max 4
_diffrn_reflns_limit_h_min -1
_diffrn_reflns_limit_k_max 48
_diffrn_reflns_limit_k_min -1
_diffrn_reflns_limit_l_max 11
_diffrn_reflns_limit_l_min -11
_diffrn_reflns_number 4215
_diffrn_reflns_theta_full 24.99
_diffrn_reflns_theta_max 24.99
_diffrn_reflns_theta_min 1.99
_diffrn_standards_interval_count 100
_diffrn_standards_number 3
_exptl_absorpt_coefficient_mu 0.218
_exptl_absorpt_correction_type none
_exptl_crystal_colour colourless
_exptl_crystal_density_diffrn 1.825
_exptl_crystal_density_method 'not measured'
_exptl_crystal_description prism
_exptl_crystal_F_000 1104
_exptl_crystal_size_max 0.3
_exptl_crystal_size_mid 0.2
_exptl_crystal_size_min 0.15
_refine_diff_density_max 0.556
_refine_diff_density_min -0.338
_refine_diff_density_rms 0.077
_refine_ls_extinction_method none
_refine_ls_goodness_of_fit_ref 1.026
_refine_ls_hydrogen_treatment geom
_refine_ls_matrix_type full
_refine_ls_number_parameters 288
_refine_ls_number_reflns 2878
_refine_ls_number_restraints 32
_refine_ls_restrained_S_all 1.027
_refine_ls_R_factor_all 0.3206
_refine_ls_R_factor_gt 0.1088
_refine_ls_shift/su_max 0.877
_refine_ls_shift/su_mean 0.008
_refine_ls_structure_factor_coef Fsqd
_refine_ls_weighting_details 'calc w=1/[\s^2^(Fo^2^)+(0.1007P)^2^+0.0000P] where P=(Fo^2^+2Fc^2^)/3'
_refine_ls_weighting_scheme calc
_refine_ls_wR_factor_gt 0.2149
_refine_ls_wR_factor_ref 0.3066
_reflns_number_gt 832
_reflns_number_total 2878
_reflns_threshold_expression >2sigma(I)
_cod_data_source_file jo061251esi_2.cif
_cod_original_sg_symbol_H-M 'P 21/n'
_cod_database_code 4022012

loop_
_symmetry_equiv_pos_as_xyz
'x, y, z'
'-x+1/2, y+1/2, -z+1/2'
'-x, -y, -z'
'x-1/2, -y-1/2, z-1/2'

loop_
_atom_site_label
_atom_site_type_symbol
_atom_site_fract_x
_atom_site_fract_y
_atom_site_fract_z
_atom_site_U_iso_or_equiv
_atom_site_adp_type
_atom_site_occupancy
_atom_site_symmetry_multiplicity
_atom_site_calc_flag
_atom_site_refinement_flags
N1 N -0.092(2) 0.0392(3) 0.2741(11) 0.060(4) Uani 1 1 d .
N2 N 0.084(2) 0.0642(3) 0.2853(11) 0.055(3) Uiso 1 1 d .
C3 C 0.150(3) 0.0765(3) 0.4095(15) 0.055(4) Uiso 1 1 d .
N4 N 0.070(2) 0.0691(2) 0.5334(10) 0.046(3) Uani 1 1 d .
H4 H 0.1343 0.0781 0.6141 2.0(17) Uiso 1 1 calc R
C5 C -0.118(3) 0.0465(3) 0.5139(14) 0.057(4) Uiso 1 1 d .
C6 C -0.213(3) 0.0288(3) 0.3769(15) 0.056(4) Uiso 1 1 d .
C7 C -0.157(3) 0.0249(3) 0.1321(15) 0.075(5) Uiso 1 1 d .
H7A H -0.1065 0.0397 0.0651 0.112 Uiso 1 1 calc R
H7B H -0.3404 0.0211 0.1062 0.112 Uiso 1 1 calc R
H7C H -0.0658 0.0046 0.1316 0.112 Uiso 1 1 calc R
O7 O -0.373(2) 0.0067(2) 0.3607(9) 0.072(3) Uani 1 1 d .
N8 N -0.239(2) 0.0341(3) 0.6159(12) 0.065(4) Uani 1 1 d .
O9 O -0.1554(19) 0.0471(2) 0.7543(10) 0.074(3) Uani 1 1 d .
H9 H -0.1059 0.0660 0.7486 0.111 Uiso 1 1 calc R
C10 C 0.342(3) 0.1051(3) 0.4282(14) 0.058(5) Uani 1 1 d D
F1 F 0.4989(15) 0.10491(18) 0.5578(9) 0.074(3) Uani 1 1 d D
F2 F 0.4852(17) 0.10375(19) 0.3291(10) 0.080(3) Uani 1 1 d D
C11 C 0.194(3) 0.1381(3) 0.4098(13) 0.049(4) Uani 1 1 d D
F3 F 0.0510(17) 0.14086(18) 0.5079(10) 0.079(3) Uani 1 1 d D
F4 F 0.0303(18) 0.13817(18) 0.2818(9) 0.089(3) Uani 1 1 d D
C12 C 0.361(3) 0.1698(4) 0.4173(13) 0.056(5) Uani 1 1 d D
F5 F 0.461(2) 0.17069(19) 0.3000(11) 0.096(3) Uani 1 1 d D
F6 F 0.5569(18) 0.16828(19) 0.5267(11) 0.104(4) Uani 1 1 d D
C13 C 0.220(3) 0.2023(3) 0.4201(12) 0.036(4) Uani 1 1 d D
F7 F -0.0046(16) 0.20213(18) 0.3262(9) 0.073(3) Uani 1 1 d D
F8 F 0.1488(19) 0.20351(18) 0.5479(9) 0.082(3) Uani 1 1 d D
C14 C 0.377(3) 0.2346(3) 0.4088(14) 0.048(4) Uani 1 1 d .
F9 F 0.4153(18) 0.23478(19) 0.2770(9) 0.083(3) Uani 1 1 d .
F10 F 0.5962(15) 0.23319(18) 0.5011(9) 0.066(2) Uani 1 1 d .
C15 C 0.230(3) 0.2664(3) 0.4262(16) 0.060(5) Uani 1 1 d .
F11 F 0.0039(17) 0.26740(19) 0.3330(10) 0.084(3) Uani 1 1 d .
F12 F 0.1859(18) 0.2662(2) 0.5608(9) 0.090(3) Uani 1 1 d .
C16 C 0.3719(13) 0.29821(12) 0.4114(7) 0.073(5) Uani 1 1 d .
F13 F 0.4128(13) 0.30096(12) 0.2827(7) 0.120(4) Uani 1 1 d R
F14 F 0.5967(13) 0.29923(12) 0.5002(7) 0.098(3) Uani 1 1 d R
F15 F 0.2337(13) 0.32300(12) 0.4328(7) 0.116(4) Uani 1 1 d R
C1E C 0.496(5) 0.0987(6) 0.915(4) 0.246(18) Uani 1 1 d D
H1E1 H 0.5917 0.1136 0.8666 0.295 Uiso 1 1 calc R
H1E2 H 0.6022 0.0934 1.0077 0.295 Uiso 1 1 calc R
C2E C 0.242(4) 0.1133(6) 0.929(2) 0.184(11) Uani 1 1 d D
H2E1 H 0.1401 0.1183 0.8368 0.276 Uiso 1 1 calc R
H2E2 H 0.2728 0.1331 0.9846 0.276 Uiso 1 1 calc R
H2E3 H 0.1494 0.0980 0.9762 0.276 Uiso 1 1 calc R
OET O 0.421(2) 0.0696(3) 0.8325(11) 0.092(4) Uani 1 1 d .
HET H 0.5157 0.0672 0.7756 0.111 Uiso 1 1 calc R

loop_
_atom_site_aniso_label
_atom_site_aniso_U_11
_atom_site_aniso_U_22
_atom_site_aniso_U_33
_atom_site_aniso_U_23
_atom_site_aniso_U_13
_atom_site_aniso_U_12
N1 0.066(11) 0.050(7) 0.070(8) -0.019(6) 0.027(8) -0.001(7)
N4 0.042(9) 0.034(6) 0.063(7) 0.001(5) 0.017(7) -0.001(6)
O7 0.092(9) 0.047(5) 0.084(7) -0.011(5) 0.036(7) -0.022(6)
N8 0.065(11) 0.083(8) 0.053(7) 0.010(7) 0.025(8) 0.007(8)
O9 0.059(9) 0.085(7) 0.075(7) 0.007(6) 0.007(6) -0.021(7)
C10 0.049(14) 0.042(8) 0.077(12) -0.011(9) 0.003(11) 0.014(9)
F1 0.037(6) 0.061(5) 0.115(7) 0.013(5) -0.003(6) -0.009(5)
F2 0.064(8) 0.067(5) 0.126(8) 0.011(5) 0.056(6) 0.019(5)
C11 0.040(13) 0.051(9) 0.064(11) 0.018(8) 0.030(10) 0.005(9)
F3 0.066(8) 0.048(5) 0.143(8) 0.021(5) 0.069(7) 0.009(5)
F4 0.085(8) 0.064(6) 0.093(6) 0.009(5) -0.037(6) 0.013(5)
C12 0.048(14) 0.072(12) 0.049(10) 0.012(9) 0.011(10) -0.003(10)
F5 0.118(10) 0.066(6) 0.135(8) -0.007(5) 0.093(8) 0.001(6)
F6 0.066(8) 0.068(6) 0.147(9) 0.008(6) -0.048(7) 0.005(5)
C13 0.027(11) 0.046(8) 0.040(9) -0.004(7) 0.019(8) 0.001(8)
F7 0.033(6) 0.055(5) 0.117(7) 0.007(5) -0.017(6) 0.006(5)
F8 0.103(9) 0.060(5) 0.102(7) 0.004(5) 0.063(7) -0.002(5)
C14 0.059(13) 0.043(8) 0.040(9) -0.002(8) 0.010(9) -0.001(10)
F9 0.109(8) 0.080(6) 0.072(5) 0.000(5) 0.044(6) -0.006(6)
F10 0.039(6) 0.057(5) 0.095(6) 0.006(5) -0.003(5) -0.002(5)
C15 0.077(15) 0.040(9) 0.057(10) 0.010(9) 0.002(10) 0.008(10)
F11 0.049(7) 0.057(5) 0.132(8) 0.002(5) -0.015(6) 0.014(5)
F12 0.115(9) 0.087(6) 0.086(7) -0.003(6) 0.058(6) -0.001(6)
C16 0.047(14) 0.061(11) 0.104(16) -0.001(11) -0.003(12) 0.016(11)
F13 0.173(13) 0.108(8) 0.090(7) 0.017(6) 0.052(8) -0.044(8)
F14 0.078(9) 0.054(5) 0.149(9) 0.000(6) -0.006(7) -0.028(6)
F15 0.083(9) 0.055(5) 0.221(12) -0.006(7) 0.057(8) 0.010(6)
C1E 0.17(3) 0.14(2) 0.44(5) -0.10(3) 0.08(4) 0.01(2)
C2E 0.17(3) 0.19(3) 0.19(2) -0.05(2) 0.03(2) -0.06(2)
OET 0.050(9) 0.125(10) 0.096(9) -0.006(7) 0.003(7) -0.004(8)

loop_
_atom_type_symbol
_atom_type_description
_atom_type_scat_dispersion_real
_atom_type_scat_dispersion_imag
_atom_type_scat_source
C C 0.0033 0.0016 'International Tables Vol C Tables 4.2.6.8 and 6.1.1.4'
H H 0.0000 0.0000 'International Tables Vol C Tables 4.2.6.8 and 6.1.1.4'
F F 0.0171 0.0103 'International Tables Vol C Tables 4.2.6.8 and 6.1.1.4'
N N 0.0061 0.0033 'International Tables Vol C Tables 4.2.6.8 and 6.1.1.4'
O O 0.0106 0.0060 'International Tables Vol C Tables 4.2.6.8 and 6.1.1.4'

loop_
_geom_angle_atom_site_label_1
_geom_angle_atom_site_label_2
_geom_angle_atom_site_label_3
_geom_angle
C6 N1 N2 126.3(11)
C6 N1 C7 120.3(12)
N2 N1 C7 113.2(11)
C3 N2 N1 114.4(12)
N2 C3 N4 130.8(14)
N2 C3 C10 116.9(13)
N4 C3 C10 112.3(11)
C5 N4 C3 112.4(12)
C5 N4 H4 123.8
C3 N4 H4 123.8
N4 C5 N8 126.6(13)
N4 C5 C6 123.9(14)
N8 C5 C6 109.3(14)
O7 C6 N1 123.9(13)
O7 C6 C5 124.3(15)
N1 C6 C5 111.7(14)
N1 C7 H7A 109.5
N1 C7 H7B 109.5
H7A C7 H7B 109.5
N1 C7 H7C 109.5
H7A C7 H7C 109.5
H7B C7 H7C 109.5
C5 N8 O9 115.6(12)
N8 O9 H9 109.5
F2 C10 F1 109.4(12)
F2 C10 C3 110.0(11)
F1 C10 C3 111.5(11)
F2 C10 C11 107.6(11)
F1 C10 C11 108.0(10)
C3 C10 C11 110.2(12)
F3 C11 F4 107.5(12)
F3 C11 C10 109.9(10)
F4 C11 C10 108.5(10)
F3 C11 C12 107.1(11)
F4 C11 C12 106.6(10)
C10 C11 C12 116.9(12)
F6 C12 F5 107.2(13)
F6 C12 C13 109.4(11)
F5 C12 C13 105.7(10)
F6 C12 C11 109.7(11)
F5 C12 C11 107.4(11)
C13 C12 C11 116.9(12)
F7 C13 F8 103.8(11)
F7 C13 C12 110.5(10)
F8 C13 C12 106.0(10)
F7 C13 C14 111.4(11)
F8 C13 C14 106.4(10)
C12 C13 C14 117.6(12)
F10 C14 F9 111.3(13)
F10 C14 C15 110.9(12)
F9 C14 C15 106.2(11)
F10 C14 C13 108.7(11)
F9 C14 C13 105.0(10)
C15 C14 C13 114.6(12)
F11 C15 F12 109.3(14)
F11 C15 C16 107.4(10)
F12 C15 C16 106.3(11)
F11 C15 C14 110.5(12)
F12 C15 C14 106.7(11)
C16 C15 C14 116.4(13)
F15 C16 F13 107.2
F15 C16 F14 109.6
F13 C16 F14 108.1
F15 C16 C15 110.6(7)
F13 C16 C15 110.1(6)
F14 C16 C15 111.2(7)
OET C1E C2E 103.5(18)
OET C1E H1E1 111.1
C2E C1E H1E1 111.1
OET C1E H1E2 111.1
C2E C1E H1E2 111.0
H1E1 C1E H1E2 109.0
C1E C2E H2E1 109.4
C1E C2E H2E2 109.5
H2E1 C2E H2E2 109.5
C1E C2E H2E3 109.5
H2E1 C2E H2E3 109.5
H2E2 C2E H2E3 109.5
C1E OET HET 109.4

loop_
_geom_bond_atom_site_label_1
_geom_bond_atom_site_label_2
_geom_bond_distance
N1 C6 1.355(17)
N1 N2 1.369(14)
N1 C7 1.459(15)
N2 C3 1.275(14)
C3 N4 1.376(15)
C3 C10 1.532(19)
N4 C5 1.341(16)
N4 H4 0.8600
C5 N8 1.376(16)
C5 C6 1.494(17)
C6 O7 1.221(16)
C7 H7A 0.9600
C7 H7B 0.9600
C7 H7C 0.9600
N8 O9 1.416(13)
O9 H9 0.8200
C10 F2 1.337(11)
C10 F1 1.344(11)
C10 C11 1.546(17)
C11 F3 1.330(11)
C11 F4 1.346(11)
C11 C12 1.563(18)
C12 F6 1.311(11)
C12 F5 1.342(11)
C12 C13 1.524(17)
C13 F7 1.329(11)
C13 F8 1.361(10)
C13 C14 1.572(17)
C14 F10 1.299(14)
C14 F9 1.325(13)
C14 C15 1.542(18)
C15 F11 1.333(15)
C15 F12 1.364(14)
C15 C16 1.519(15)
C16 F15 1.2888
C16 F13 1.3055
C16 F14 1.3064
C1E OET 1.44(2)
C1E C2E 1.4995(12)
C1E H1E1 0.9700
C1E H1E2 0.9700
C2E H2E1 0.9600
C2E H2E2 0.9600
C2E H2E3 0.9600
OET HET 0.8200

loop_
_geom_torsion_atom_site_label_1
_geom_torsion_atom_site_label_2
_geom_torsion_atom_site_label_3
_geom_torsion_atom_site_label_4
_geom_torsion
C6 N1 N2 C3 6(2)
C7 N1 N2 C3 -178.1(13)
N1 N2 C3 N4 -1(2)
N1 N2 C3 C10 -178.8(11)
N2 C3 N4 C5 -4(2)
C10 C3 N4 C5 173.5(11)
C3 N4 C5 N8 -179.4(13)
C3 N4 C5 C6 5(2)
N2 N1 C6 O7 178.5(13)
C7 N1 C6 O7 3(2)
N2 N1 C6 C5 -4.5(19)
C7 N1 C6 C5 179.7(12)
N4 C5 C6 O7 175.4(14)
N8 C5 C6 O7 0(2)
N4 C5 C6 N1 -2(2)
N8 C5 C6 N1 -177.5(12)
N4 C5 N8 O9 1(2)
C6 C5 N8 O9 176.3(11)
N2 C3 C10 F2 -25.1(18)
N4 C3 C10 F2 156.7(11)
N2 C3 C10 F1 -146.7(13)
N4 C3 C10 F1 35.1(16)
N2 C3 C10 C11 93.4(15)
N4 C3 C10 C11 -84.8(13)
F2 C10 C11 F3 -179.0(11)
F1 C10 C11 F3 -61.0(15)
C3 C10 C11 F3 61.0(14)
F2 C10 C11 F4 63.8(15)
F1 C10 C11 F4 -178.3(11)
C3 C10 C11 F4 -56.2(14)
F2 C10 C11 C12 -56.7(14)
F1 C10 C11 C12 61.3(14)
C3 C10 C11 C12 -176.7(11)
F3 C11 C12 F6 77.3(15)
F4 C11 C12 F6 -167.9(11)
C10 C11 C12 F6 -46.4(15)
F3 C11 C12 F5 -166.5(10)
F4 C11 C12 F5 -51.8(15)
C10 C11 C12 F5 69.8(13)
F3 C11 C12 C13 -47.9(13)
F4 C11 C12 C13 66.8(13)
C10 C11 C12 C13 -171.7(11)
F6 C12 C13 F7 -168.8(11)
F5 C12 C13 F7 76.1(14)
C11 C12 C13 F7 -43.4(14)
F6 C12 C13 F8 -56.9(15)
F5 C12 C13 F8 -172.0(10)
C11 C12 C13 F8 68.5(13)
F6 C12 C13 C14 61.9(14)
F5 C12 C13 C14 -53.2(14)
C11 C12 C13 C14 -172.7(11)
F7 C13 C14 F10 -179.0(10)
F8 C13 C14 F10 68.5(14)
C12 C13 C14 F10 -50.0(14)
F7 C13 C14 F9 -59.7(14)
F8 C13 C14 F9 -172.2(11)
C12 C13 C14 F9 69.2(14)
F7 C13 C14 C15 56.4(13)
F8 C13 C14 C15 -56.1(14)
C12 C13 C14 C15 -174.7(12)
F10 C14 C15 F11 -178.8(12)
F9 C14 C15 F11 60.1(16)
C13 C14 C15 F11 -55.3(15)
F10 C14 C15 F12 -60.1(16)
F9 C14 C15 F12 178.9(12)
C13 C14 C15 F12 63.5(15)
F10 C14 C15 C16 58.3(15)
F9 C14 C15 C16 -62.7(16)
C13 C14 C15 C16 -178.2(11)
F11 C15 C16 F15 57.8(11)
F12 C15 C16 F15 -59.2(12)
C14 C15 C16 F15 -177.8(9)
F11 C15 C16 F13 -60.5(12)
F12 C15 C16 F13 -177.5(8)
C14 C15 C16 F13 63.9(12)
F11 C15 C16 F14 179.7(8)
F12 C15 C16 F14 62.8(12)
C14 C15 C16 F14 -55.8(12)

loop_
_cod_related_entry_id
_cod_related_entry_database
_cod_related_entry_code
1 ChemSpider 21154206
